data_2234385
loop_
_publ_author_name
'Fun, Hoong-Kun'
'Chantrapromma, Suchada'
'Prawat, Uma'
'Boonnak, Nawong'
'Razak, Ibrahim Abdul'

_publ_section_title
;
 8-<i>O</i>-Acetyl-8-<i>epi</i>-9-deoxygoniopypyrone
;
_journal_coeditor_code RZ2717
_journal_issue 4
_journal_name_full 'Acta Crystallographica Section E'
_journal_page_first o1072
_journal_page_last o1073
_journal_paper_doi 10.1107/S1600536812010483
_journal_volume 68
_journal_year 2012
_chemical_formula_iupac 'C15 H16 O5'
_chemical_formula_moiety 'C15 H16 O5'
_chemical_formula_sum 'C15 H16 O5'
_chemical_formula_weight 276.28
_chemical_melting_point_gt 467
_chemical_melting_point_lt 469
_chemical_name_common
;
7-oxo-3-phenyl-2,6-dioxabicyclo[3.3.1]nonan-4-yl acetate
;
_chemical_name_systematic
;
8-<i>O</i>-Acetyl-8-<i>epi</i>-9-deoxygoniopypyrone
;
_space_group_IT_number 4
_symmetry_cell_setting monoclinic
_symmetry_space_group_name_Hall 'P 2yb'
_symmetry_space_group_name_H-M 'P 1 21 1'
_atom_sites_solution_hydrogens geom
_atom_sites_solution_primary direct
_atom_sites_solution_secondary difmap
_audit_creation_method SHELXL-97
_cell_angle_alpha 90.00
_cell_angle_beta 95.2070(10)
_cell_angle_gamma 90.00
_cell_formula_units_Z 2
_cell_length_a 10.1013(3)
_cell_length_b 5.7749(2)
_cell_length_c 11.2295(3)
_cell_measurement_reflns_used 3105
_cell_measurement_temperature 100
_cell_measurement_theta_max 34.99
_cell_measurement_theta_min 1.82
_cell_volume 652.36(3)
_computing_cell_refinement 'SAINT (Bruker, 2009)'
_computing_data_collection 'APEX2 (Bruker, 2009)'
_computing_data_reduction 'SAINT (Bruker, 2009)'
_computing_molecular_graphics 'SHELXTL (Sheldrick, 2008)'
_computing_publication_material 'SHELXTL (Sheldrick, 2008) and PLATON (Spek, 2009)'
_computing_structure_refinement 'SHELXTL (Sheldrick, 2008)'
_computing_structure_solution 'SHELXTL (Sheldrick, 2008)'
_diffrn_ambient_temperature 100
_diffrn_measured_fraction_theta_full 1.000
_diffrn_measured_fraction_theta_max 1.000
_diffrn_measurement_device_type 'Bruker APEXII CCD area-detector'
_diffrn_measurement_method '\f and \w scans'
_diffrn_radiation_monochromator graphite
_diffrn_radiation_source 'sealed tube'
_diffrn_radiation_type MoK\a
_diffrn_radiation_wavelength 0.71073
_diffrn_reflns_av_R_equivalents 0.0267
_diffrn_reflns_av_sigmaI/netI 0.0130
_diffrn_reflns_limit_h_max 16
_diffrn_reflns_limit_h_min -16
_diffrn_reflns_limit_k_max 9
_diffrn_reflns_limit_k_min -9
_diffrn_reflns_limit_l_max 17
_diffrn_reflns_limit_l_min -18
_diffrn_reflns_number 24278
_diffrn_reflns_theta_full 34.99
_diffrn_reflns_theta_max 34.99
_diffrn_reflns_theta_min 1.82
_diffrn_standards_number 0
_exptl_absorpt_coefficient_mu 0.106
_exptl_absorpt_correction_T_max 0.9562
_exptl_absorpt_correction_T_min 0.9404
_exptl_absorpt_correction_type multi-scan
_exptl_absorpt_process_details '(SADABS; Bruker, 2009)'
_exptl_crystal_colour Colourless
_exptl_crystal_density_diffrn 1.406
_exptl_crystal_density_method 'not measured'
_exptl_crystal_description Block
_exptl_crystal_F_000 292
_exptl_crystal_size_max 0.59
_exptl_crystal_size_mid 0.43
_exptl_crystal_size_min 0.43
_refine_diff_density_max 0.364
_refine_diff_density_min -0.213
_refine_ls_extinction_method none
_refine_ls_goodness_of_fit_ref 1.077
_refine_ls_hydrogen_treatment refall
_refine_ls_matrix_type full
_refine_ls_number_parameters 245
_refine_ls_number_reflns 3105
_refine_ls_number_restraints 1
_refine_ls_restrained_S_all 1.077
_refine_ls_R_factor_all 0.0274
_refine_ls_R_factor_gt 0.0267
_refine_ls_shift/su_max 0.001
_refine_ls_shift/su_mean 0.001
_refine_ls_structure_factor_coef Fsqd
_refine_ls_weighting_details 'calc w=1/[\s^2^(Fo^2^)+(0.0526P)^2^+0.0379P] where P=(Fo^2^+2Fc^2^)/3'
_refine_ls_weighting_scheme calc
_refine_ls_wR_factor_gt 0.0732
_refine_ls_wR_factor_ref 0.0738
_reflns_number_gt 3044
_reflns_number_total 3105
_reflns_threshold_expression I>2\s(I)
_cod_data_source_file rz2717.cif
_cod_data_source_block I
_cod_original_sg_symbol_H-M 'P 21'
_cod_database_code 2234385
_cod_database_fobs_code 2234385

loop_
_symmetry_equiv_pos_as_xyz
'x, y, z'
'-x, y+1/2, -z'

loop_
_atom_site_type_symbol
_atom_site_label
_atom_site_fract_x
_atom_site_fract_y
_atom_site_fract_z
_atom_site_U_iso_or_equiv
_atom_site_adp_type
_atom_site_calc_flag
_atom_site_occupancy
_atom_site_symmetry_multiplicity
O O1 0.38218(6) 0.66249(12) 0.48754(5) 0.01367(11) Uani d 1 1
O O2 0.33277(7) 0.47946(14) 0.64890(6) 0.01839(13) Uani d 1 1
O O3 0.07398(6) 0.88291(11) 0.39772(5) 0.01228(10) Uani d 1 1
O O4 0.31111(6) 0.52721(11) 0.25383(5) 0.01305(11) Uani d 1 1
O O5 0.43199(7) 0.73105(15) 0.13134(6) 0.02024(13) Uani d 1 1
C C1 0.30578(8) 0.63582(15) 0.57915(7) 0.01278(13) Uani d 1 1
C C2 0.19378(8) 0.80331(15) 0.59457(7) 0.01390(13) Uani d 1 1
H H2A 0.2199(15) 0.887(3) 0.6695(13) 0.021(4) Uiso d 1 1
H H2B 0.1169(15) 0.716(4) 0.6069(13) 0.021(4) Uiso d 1 1
C C3 0.16268(8) 0.97661(14) 0.49384(7) 0.01248(12) Uani d 1 1
H H3 0.1154(14) 1.096(3) 0.5230(13) 0.016(3) Uiso d 1 1
C C4 0.29247(8) 1.05337(15) 0.44717(8) 0.01427(13) Uani d 1 1
H H4B 0.3513(16) 1.123(4) 0.5091(14) 0.024(4) Uiso d 1 1
H H4A 0.2808(16) 1.162(3) 0.3857(13) 0.021(4) Uiso d 1 1
C C5 0.35311(7) 0.83992(14) 0.39615(7) 0.01247(13) Uani d 1 1
H H5 0.4394(15) 0.875(3) 0.3652(12) 0.015(3) Uiso d 1 1
C C6 0.25786(7) 0.73974(14) 0.29598(7) 0.01126(12) Uani d 1 1
H H6 0.2460(14) 0.846(3) 0.2307(12) 0.015(3) Uiso d 1 1
C C7 0.12169(7) 0.68308(14) 0.33982(6) 0.01064(12) Uani d 1 1
H H7 0.1354(14) 0.550(3) 0.3951(12) 0.015(3) Uiso d 1 1
C C8 0.01788(7) 0.61412(14) 0.24012(7) 0.01132(12) Uani d 1 1
C C9 -0.09128(8) 0.75649(15) 0.20889(7) 0.01458(13) Uani d 1 1
H H9 -0.0986(15) 0.900(3) 0.2471(13) 0.020(3) Uiso d 1 1
C C10 -0.19036(9) 0.68736(18) 0.12145(8) 0.01878(15) Uani d 1 1
H H10 -0.2673(16) 0.777(4) 0.1031(15) 0.027(4) Uiso d 1 1
C C11 -0.18009(9) 0.47651(18) 0.06303(8) 0.01850(15) Uani d 1 1
H H11 -0.2496(16) 0.427(3) 0.0016(14) 0.020(3) Uiso d 1 1
C C12 -0.07031(9) 0.33484(17) 0.09223(8) 0.01722(14) Uani d 1 1
H H12 -0.0621(17) 0.185(4) 0.0544(15) 0.029(4) Uiso d 1 1
C C13 0.02716(8) 0.40161(15) 0.18141(7) 0.01443(13) Uani d 1 1
H H13 0.1009(16) 0.305(4) 0.2043(15) 0.027(4) Uiso d 1 1
C C14 0.40180(8) 0.54736(15) 0.17195(7) 0.01314(13) Uani d 1 1
C C15 0.45668(10) 0.31577(18) 0.14257(8) 0.01938(16) Uani d 1 1
H H15A 0.493(2) 0.317(5) 0.0635(18) 0.049(6) Uiso d 1 1
H H15B 0.392(2) 0.209(5) 0.1444(19) 0.056(7) Uiso d 1 1
H H15C 0.522(2) 0.284(6) 0.201(2) 0.064(7) Uiso d 1 1

loop_
_atom_site_aniso_label
_atom_site_aniso_U_11
_atom_site_aniso_U_22
_atom_site_aniso_U_33
_atom_site_aniso_U_12
_atom_site_aniso_U_13
_atom_site_aniso_U_23
O1 0.0109(2) 0.0165(3) 0.0139(2) 0.0029(2) 0.00278(17) 0.0007(2)
O2 0.0182(3) 0.0198(3) 0.0173(3) 0.0043(2) 0.0025(2) 0.0040(2)
O3 0.0107(2) 0.0131(2) 0.0130(2) 0.00175(19) 0.00023(17) -0.00312(19)
O4 0.0137(2) 0.0117(2) 0.0146(2) 0.00091(19) 0.00635(18) -0.00016(19)
O5 0.0234(3) 0.0190(3) 0.0200(3) 0.0015(2) 0.0110(2) 0.0048(2)
C1 0.0109(3) 0.0152(3) 0.0123(3) 0.0010(2) 0.0008(2) -0.0015(2)
C2 0.0130(3) 0.0168(3) 0.0120(3) 0.0034(3) 0.0024(2) -0.0010(3)
C3 0.0118(3) 0.0123(3) 0.0133(3) 0.0010(2) 0.0007(2) -0.0025(2)
C4 0.0137(3) 0.0115(3) 0.0178(3) -0.0015(2) 0.0023(2) -0.0022(3)
C5 0.0105(3) 0.0126(3) 0.0145(3) -0.0006(2) 0.0024(2) 0.0000(2)
C6 0.0107(3) 0.0109(3) 0.0126(3) 0.0000(2) 0.0034(2) -0.0004(2)
C7 0.0100(3) 0.0107(3) 0.0115(3) 0.0002(2) 0.0024(2) -0.0007(2)
C8 0.0110(3) 0.0116(3) 0.0116(3) -0.0010(2) 0.0019(2) -0.0005(2)
C9 0.0135(3) 0.0149(3) 0.0150(3) 0.0011(3) -0.0007(2) -0.0014(3)
C10 0.0162(3) 0.0211(4) 0.0181(3) 0.0012(3) -0.0037(3) -0.0023(3)
C11 0.0177(3) 0.0219(4) 0.0154(3) -0.0034(3) -0.0014(3) -0.0021(3)
C12 0.0198(3) 0.0162(3) 0.0156(3) -0.0035(3) 0.0011(2) -0.0034(3)
C13 0.0153(3) 0.0128(3) 0.0151(3) -0.0005(3) 0.0010(2) -0.0021(2)
C14 0.0127(3) 0.0163(3) 0.0108(3) 0.0021(3) 0.0031(2) -0.0002(3)
C15 0.0225(4) 0.0185(4) 0.0180(4) 0.0062(3) 0.0065(3) -0.0017(3)

loop_
_atom_type_symbol
_atom_type_description
_atom_type_scat_dispersion_real
_atom_type_scat_dispersion_imag
_atom_type_scat_source
C C 0.0033 0.0000 'International Tables Vol C Tables 4.2.6.8 and 6.1.1.4'
H H 0.0000 0.0000 'International Tables Vol C Tables 4.2.6.8 and 6.1.1.4'
O O 0.0106 0.0000 'International Tables Vol C Tables 4.2.6.8 and 6.1.1.4'

loop_
_geom_angle_atom_site_label_1
_geom_angle_atom_site_label_2
_geom_angle_atom_site_label_3
_geom_angle
C1 O1 C5 121.54(6)
C7 O3 C3 115.50(6)
C14 O4 C6 116.40(6)
O2 C1 O1 117.88(7)
O2 C1 C2 122.06(7)
O1 C1 C2 120.03(7)
C1 C2 C3 116.25(6)
C1 C2 H2A 105.5(10)
C3 C2 H2A 109.5(11)
C1 C2 H2B 108.0(11)
C3 C2 H2B 110.0(10)
H2A C2 H2B 107.2(13)
O3 C3 C4 110.32(6)
O3 C3 C2 112.43(7)
C4 C3 C2 108.75(6)
O3 C3 H3 103.9(9)
C4 C3 H3 113.5(10)
C2 C3 H3 107.9(10)
C5 C4 C3 106.52(7)
C5 C4 H4B 111.8(11)
C3 C4 H4B 111.7(9)
C5 C4 H4A 107.2(11)
C3 C4 H4A 113.3(10)
H4B C4 H4A 106.3(16)
O1 C5 C4 111.60(6)
O1 C5 C6 108.96(6)
C4 C5 C6 109.77(6)
O1 C5 H5 105.4(9)
C4 C5 H5 111.4(10)
C6 C5 H5 109.6(8)
O4 C6 C5 109.68(6)
O4 C6 C7 107.22(6)
C5 C6 C7 111.54(6)
O4 C6 H6 108.6(9)
C5 C6 H6 110.4(10)
C7 C6 H6 109.2(8)
O3 C7 C8 107.98(6)
O3 C7 C6 108.79(6)
C8 C7 C6 113.48(6)
O3 C7 H7 112.0(9)
C8 C7 H7 107.9(9)
C6 C7 H7 106.7(8)
C9 C8 C13 118.91(7)
C9 C8 C7 120.60(7)
C13 C8 C7 120.43(7)
C8 C9 C10 120.57(8)
C8 C9 H9 119.9(10)
C10 C9 H9 119.5(10)
C11 C10 C9 120.18(8)
C11 C10 H10 118.3(12)
C9 C10 H10 121.4(12)
C10 C11 C12 119.66(8)
C10 C11 H11 120.5(11)
C12 C11 H11 119.8(11)
C11 C12 C13 120.14(8)
C11 C12 H12 121.2(10)
C13 C12 H12 118.5(10)
C12 C13 C8 120.51(8)
C12 C13 H13 121.4(12)
C8 C13 H13 118.1(12)
O5 C14 O4 122.70(8)
O5 C14 C15 126.31(7)
O4 C14 C15 111.00(7)
C14 C15 H15A 111.3(17)
C14 C15 H15B 108.9(17)
H15A C15 H15B 111(2)
C14 C15 H15C 106(2)
H15A C15 H15C 110.6(19)
H15B C15 H15C 109(2)

loop_
_geom_bond_atom_site_label_1
_geom_bond_atom_site_label_2
_geom_bond_distance
O1 C1 1.3498(10)
O1 C5 1.4610(10)
O2 C1 1.2101(11)
O3 C7 1.4295(10)
O3 C3 1.4440(10)
O4 C14 1.3605(9)
O4 C6 1.4374(10)
O5 C14 1.2048(11)
C1 C2 1.5103(11)
C2 C3 1.5216(12)
C2 H2A 0.986(16)
C2 H2B 0.946(17)
C3 C4 1.5214(11)
C3 H3 0.914(17)
C4 C5 1.5122(12)
C4 H4B 0.962(17)
C4 H4A 0.932(17)
C5 C6 1.5262(11)
C5 H5 0.989(15)
C6 C7 1.5377(10)
C6 H6 0.955(16)
C7 C8 1.5161(11)
C7 H7 0.989(16)
C8 C9 1.3945(11)
C8 C13 1.4003(12)
C9 C10 1.3953(12)
C9 H9 0.938(18)
C10 C11 1.3915(14)
C10 H10 0.942(19)
C11 C12 1.3930(13)
C11 H11 0.981(16)
C12 C13 1.3935(12)
C12 H12 0.97(2)
C13 H13 0.946(18)
C14 C15 1.4960(13)
C15 H15A 0.99(2)
C15 H15B 0.90(3)
C15 H15C 0.90(3)

loop_
_geom_hbond_atom_site_label_D
_geom_hbond_atom_site_label_H
_geom_hbond_atom_site_label_A
_geom_hbond_site_symmetry_A
_geom_hbond_distance_DH
_geom_hbond_distance_HA
_geom_hbond_distance_DA
_geom_hbond_angle_DHA
_geom_hbond_publ_flag
C5 H5 O2 2_656 0.988(15) 2.398(15) 3.3563(10) 163.2(11) y
C11 H11 O5 2_545 0.981(16) 2.531(16) 3.4986(12) 168.9(14) y
C15 H15A O5 2_645 0.99(2) 2.43(2) 3.4048(12) 167(2) y
C2 H2A Cg1 2_556 0.986(16) 2.714(15) 3.4619(9) 133.0(11) y
C12 H12 Cg1 2_545 0.97(2) 2.947(18) 3.6566(10) 130.9(14) y

loop_
_geom_torsion_atom_site_label_1
_geom_torsion_atom_site_label_2
_geom_torsion_atom_site_label_3
_geom_torsion_atom_site_label_4
_geom_torsion
C5 O1 C1 O2 177.18(7)
C5 O1 C1 C2 -4.92(11)
O2 C1 C2 C3 -174.31(8)
O1 C1 C2 C3 7.88(11)
C7 O3 C3 C4 61.21(8)
C7 O3 C3 C2 -60.37(8)
C1 C2 C3 O3 84.88(8)
C1 C2 C3 C4 -37.59(9)
O3 C3 C4 C5 -60.54(8)
C2 C3 C4 C5 63.20(8)
C1 O1 C5 C4 32.61(10)
C1 O1 C5 C6 -88.77(8)
C3 C4 C5 O1 -61.42(8)
C3 C4 C5 C6 59.49(8)
C14 O4 C6 C5 -83.04(8)
C14 O4 C6 C7 155.69(6)
O1 C5 C6 O4 -53.13(7)
C4 C5 C6 O4 -175.62(6)
O1 C5 C6 C7 65.50(8)
C4 C5 C6 C7 -56.99(8)
C3 O3 C7 C8 -178.45(6)
C3 O3 C7 C6 -54.89(8)
O4 C6 C7 O3 171.98(6)
C5 C6 C7 O3 51.89(8)
O4 C6 C7 C8 -67.80(8)
C5 C6 C7 C8 172.11(6)
O3 C7 C8 C9 8.26(10)
C6 C7 C8 C9 -112.42(8)
O3 C7 C8 C13 -168.99(7)
C6 C7 C8 C13 70.34(9)
C13 C8 C9 C10 0.66(12)
C7 C8 C9 C10 -176.62(8)
C8 C9 C10 C11 -1.02(13)
C9 C10 C11 C12 -0.05(14)
C10 C11 C12 C13 1.47(14)
C11 C12 C13 C8 -1.83(13)
C9 C8 C13 C12 0.76(12)
C7 C8 C13 C12 178.05(8)
C6 O4 C14 O5 -3.72(12)
C6 O4 C14 C15 175.73(7)

loop_
_cod_related_entry_id
_cod_related_entry_database
_cod_related_entry_code
1 ChemSpider 30657636
